data_4066036
loop_
_publ_author_name
'Hegele, Peter'
'Santhamma, Bindu'
'Schnakenburg, Gregor'
'Fr\"ohlich, Roland'
'Kataeva, Olga'
'Nieger, Martin'
'Kotsis, Konstantinos'
'Neese, Frank'
'D\"otz, Karl Heinz'

_publ_section_title
;
 Hydroquinoid Chromium Complexes Bearing an Acyclic Conjugated Bridge:
 Chromium-Templated Synthesis, Molecular Structure, and Haptotropic Metal
 Migration
;
_journal_issue 23
_journal_name_full Organometallics
_journal_page_first 6172
_journal_paper_doi 10.1021/om100257x
_journal_volume 29
_journal_year 2010
_chemical_formula_moiety 'C32 H38 Cr O5 Si'
_chemical_formula_sum 'C32 H38 Cr O5 Si'
_chemical_formula_weight 582.71
_chemical_name_systematic
; 
 ? 
;
_space_group_IT_number 2
_symmetry_cell_setting triclinic
_symmetry_space_group_name_Hall '-P 1'
_symmetry_space_group_name_H-M 'P -1'
_atom_sites_solution_hydrogens geom
_atom_sites_solution_primary direct
_atom_sites_solution_secondary difmap
_audit_creation_method SHELXL-97
_cell_angle_alpha 88.1781(16)
_cell_angle_beta 75.4222(16)
_cell_angle_gamma 67.0976(17)
_cell_formula_units_Z 4
_cell_length_a 11.5676(4)
_cell_length_b 13.7999(4)
_cell_length_c 21.5818(7)
_cell_measurement_reflns_used 40748
_cell_measurement_temperature 123(2)
_cell_measurement_theta_max 30.034
_cell_measurement_theta_min 1.0
_cell_volume 3062.92(18)
_computing_cell_refinement 'HKL Scalepack (Otwinowski & Minor 1997)'
_computing_data_collection 'HKL Denzo and Scalepack (Otwinowski & Minor 1997)'
_computing_data_reduction 'HKL Denzo and Scalepack (Otwinowski & Minor 1997)'
_computing_molecular_graphics 'DIAMOND (Brandenburg, 1999)'
_computing_publication_material 'SHELXL97 (Sheldrick, 1997)'
_computing_structure_refinement 'SHELXL-97 (Sheldrick, 1997)'
_computing_structure_solution 'SHELXS-97 (Sheldrick, 1990)'
_diffrn_ambient_temperature 123(2)
_diffrn_detector_area_resol_mean 9
_diffrn_measured_fraction_theta_full 0.998
_diffrn_measured_fraction_theta_max 0.998
_diffrn_measurement_device_type 'Nonius KappaCCD'
_diffrn_measurement_method 'CCD rotation images, thick slices'
_diffrn_radiation_monochromator graphite
_diffrn_radiation_source 'fine-focus sealed tube'
_diffrn_radiation_type MoK\a
_diffrn_radiation_wavelength 0.71073
_diffrn_reflns_av_R_equivalents 0.0630
_diffrn_reflns_av_sigmaI/netI 0.0923
_diffrn_reflns_limit_h_max 15
_diffrn_reflns_limit_h_min -15
_diffrn_reflns_limit_k_max 17
_diffrn_reflns_limit_k_min -17
_diffrn_reflns_limit_l_max 28
_diffrn_reflns_limit_l_min -27
_diffrn_reflns_number 35335
_diffrn_reflns_theta_full 27.50
_diffrn_reflns_theta_max 27.50
_diffrn_reflns_theta_min 1.61
_exptl_absorpt_coefficient_mu 0.450
_exptl_absorpt_correction_T_max 0.89783
_exptl_absorpt_correction_T_min 0.84383
_exptl_absorpt_correction_type multi-scan
_exptl_absorpt_process_details
;
R.H. Blessing, Acta Cryst. (1995), A51, 33-38
;
_exptl_crystal_colour orange-red
_exptl_crystal_density_diffrn 1.264
_exptl_crystal_density_method 'not measured'
_exptl_crystal_description block
_exptl_crystal_F_000 1232
_exptl_crystal_size_max 0.44
_exptl_crystal_size_mid 0.40
_exptl_crystal_size_min 0.36
_refine_diff_density_max 0.761
_refine_diff_density_min -0.661
_refine_diff_density_rms 0.088
_refine_ls_extinction_method none
_refine_ls_goodness_of_fit_ref 0.960
_refine_ls_hydrogen_treatment constr
_refine_ls_matrix_type full
_refine_ls_number_parameters 719
_refine_ls_number_reflns 14035
_refine_ls_number_restraints 5
_refine_ls_restrained_S_all 0.961
_refine_ls_R_factor_all 0.0969
_refine_ls_R_factor_gt 0.0517
_refine_ls_shift/su_max 0.002
_refine_ls_shift/su_mean 0.000
_refine_ls_structure_factor_coef Fsqd
_refine_ls_weighting_details 'calc w=1/[\s^2^(Fo^2^)+(0.0694P)^2^+0.0000P] where P=(Fo^2^+2Fc^2^)/3'
_refine_ls_weighting_scheme calc
_refine_ls_wR_factor_gt 0.1259
_refine_ls_wR_factor_ref 0.1409
_reflns_number_gt 8496
_reflns_number_total 14035
_reflns_threshold_expression >2sigma(I)
_cod_data_source_file om100257x_si_002.cif
_cod_data_source_block Greg326
_cod_depositor_comments
;
The following automatic conversions were performed:

'_symmetry_cell_setting' value 'Triclinic' changed to 'triclinic'
according to /home/saulius/struct/CIF-dictionaries/cif_core.dic
dictionary named 'cif_core.dic' version 2.4.1 from
2010-06-29.

'_exptl_absorpt_correction_type' value 'Multi-Scan'
changed to 'multi-scan' according to
/home/saulius/struct/CIF-dictionaries/cif_core.dic dictionary named
'cif_core.dic' version 2.4.1 from 2010-06-29.

Automatic conversion script
Id: cif_fix_values 1715 2011-07-08 13:25:40Z adriana 
;
_cod_original_cell_volume 3062.92(17)
_cod_database_code 4066036

loop_
_symmetry_equiv_pos_as_xyz
'x, y, z'
'-x, -y, -z'

loop_
_atom_site_label
_atom_site_type_symbol
_atom_site_fract_x
_atom_site_fract_y
_atom_site_fract_z
_atom_site_U_iso_or_equiv
_atom_site_adp_type
_atom_site_occupancy
_atom_site_symmetry_multiplicity
_atom_site_calc_flag
_atom_site_refinement_flags
C1 C 0.8974(2) 0.31271(19) -0.19629(12) 0.0233(6) Uani 1 1 d .
C2 C 0.8619(3) 0.23960(19) -0.21933(12) 0.0256(6) Uani 1 1 d .
C3 C 0.7481(3) 0.22586(19) -0.18302(13) 0.0268(6) Uani 1 1 d .
C4 C 0.6795(2) 0.28335(19) -0.12542(12) 0.0250(6) Uani 1 1 d .
C4A C 0.7181(2) 0.35482(18) -0.09977(12) 0.0216(5) Uani 1 1 d .
C5 C 0.6504(2) 0.41221(19) -0.03921(12) 0.0242(6) Uani 1 1 d .
H5A H 0.5758 0.4023 -0.0145 0.029 Uiso 1 1 calc R
C6 C 0.6898(2) 0.48086(19) -0.01577(12) 0.0237(6) Uani 1 1 d .
H6A H 0.6416 0.5189 0.0246 0.028 Uiso 1 1 calc R
C7 C 0.8026(2) 0.49657(18) -0.05104(12) 0.0222(5) Uani 1 1 d .
C8 C 0.8695(2) 0.44082(18) -0.10959(12) 0.0227(6) Uani 1 1 d .
H8A H 0.9453 0.4501 -0.1332 0.027 Uiso 1 1 calc R
C8A C 0.8299(2) 0.37055(18) -0.13596(12) 0.0212(5) Uani 1 1 d .
C9 C 0.9029(3) 0.5500(2) -0.25073(14) 0.0364(7) Uani 1 1 d .
H9A H 0.8170 0.5481 -0.2335 0.055 Uiso 1 1 calc R
H9B H 0.8998 0.5974 -0.2856 0.055 Uiso 1 1 calc R
H9C H 0.9282 0.5757 -0.2166 0.055 Uiso 1 1 calc R
C10 C 0.9975(3) 0.3871(2) -0.35950(13) 0.0449(8) Uani 1 1 d .
H10C H 1.0645 0.3189 -0.3794 0.067 Uiso 1 1 calc R
H10B H 1.0026 0.4427 -0.3881 0.067 Uiso 1 1 calc R
H10A H 0.9115 0.3847 -0.3520 0.067 Uiso 1 1 calc R
C11 C 1.1956(3) 0.4015(2) -0.29147(14) 0.0351(7) Uani 1 1 d .
C12 C 1.2134(3) 0.4262(3) -0.22649(15) 0.0480(8) Uani 1 1 d .
H12A H 1.1552 0.4991 -0.2107 0.072 Uiso 1 1 calc R
H12B H 1.3036 0.4173 -0.2317 0.072 Uiso 1 1 calc R
H12C H 1.1927 0.3780 -0.1956 0.072 Uiso 1 1 calc R
C13 C 1.2257(3) 0.4798(3) -0.33890(15) 0.0490(9) Uani 1 1 d .
H13A H 1.3152 0.4727 -0.3435 0.074 Uiso 1 1 calc R
H13B H 1.1655 0.5519 -0.3225 0.074 Uiso 1 1 calc R
H13C H 1.2156 0.4644 -0.3808 0.074 Uiso 1 1 calc R
C14 C 1.2914(3) 0.2887(3) -0.31704(18) 0.0562(10) Uani 1 1 d .
H14C H 1.2803 0.2722 -0.3584 0.084 Uiso 1 1 calc R
H14B H 1.2746 0.2388 -0.2864 0.084 Uiso 1 1 calc R
H14A H 1.3806 0.2832 -0.3226 0.084 Uiso 1 1 calc R
C15 C 0.9470(3) 0.1711(2) -0.28007(13) 0.0339(7) Uani 1 1 d .
H15A H 0.9884 0.2115 -0.3097 0.041 Uiso 1 1 calc R
H15B H 0.8928 0.1509 -0.3017 0.041 Uiso 1 1 calc R
C16 C 1.0521(3) 0.0717(2) -0.26501(16) 0.0482(8) Uani 1 1 d .
H16C H 1.1014 0.0257 -0.3044 0.072 Uiso 1 1 calc R
H16B H 1.0113 0.0342 -0.2335 0.072 Uiso 1 1 calc R
H16A H 1.1109 0.0914 -0.2475 0.072 Uiso 1 1 calc R
C17 C 0.6951(3) 0.1557(2) -0.20921(15) 0.0374(7) Uani 1 1 d .
H17A H 0.7670 0.0998 -0.2398 0.045 Uiso 1 1 calc R
H17B H 0.6572 0.1213 -0.1735 0.045 Uiso 1 1 calc R
C18 C 0.5921(3) 0.2192(3) -0.24282(16) 0.0485(9) Uani 1 1 d .
H18A H 0.6294 0.2540 -0.2778 0.073 Uiso 1 1 calc R
H18B H 0.5193 0.2726 -0.2120 0.073 Uiso 1 1 calc R
H18C H 0.5611 0.1721 -0.2604 0.073 Uiso 1 1 calc R
C19 C 0.5781(3) 0.1995(2) -0.04380(15) 0.0392(7) Uani 1 1 d .
H19C H 0.4924 0.2043 -0.0186 0.059 Uiso 1 1 calc R
H19B H 0.6246 0.2133 -0.0152 0.059 Uiso 1 1 calc R
H19A H 0.6279 0.1286 -0.0653 0.059 Uiso 1 1 calc R
C1' C 0.8479(3) 0.56846(19) -0.02608(12) 0.0244(6) Uani 1 1 d .
H1' H 0.9293 0.5681 -0.0497 0.029 Uiso 1 1 calc R
C2' C 0.7863(3) 0.63481(19) 0.02667(12) 0.0250(6) Uani 1 1 d .
H2' H 0.7056 0.6346 0.0511 0.030 Uiso 1 1 calc R
C1" C 0.8332(3) 0.70776(19) 0.04996(12) 0.0255(6) Uani 1 1 d .
C2" C 0.7556(3) 0.7771(2) 0.10435(12) 0.0305(6) Uani 1 1 d .
H2A H 0.6743 0.7752 0.1261 0.037 Uiso 1 1 calc R
C3" C 0.7970(3) 0.8498(2) 0.12729(13) 0.0347(7) Uani 1 1 d .
H3A H 0.7432 0.8963 0.1641 0.042 Uiso 1 1 calc R
C4" C 0.9157(3) 0.8536(2) 0.09623(13) 0.0324(7) Uani 1 1 d .
H4A H 0.9432 0.9025 0.1118 0.039 Uiso 1 1 calc R
C5" C 0.9950(3) 0.7850(2) 0.04192(13) 0.0286(6) Uani 1 1 d .
H5B H 1.0765 0.7872 0.0207 0.034 Uiso 1 1 calc R
C6" C 0.9544(2) 0.71369(19) 0.01892(12) 0.0251(6) Uani 1 1 d .
H6B H 1.0086 0.6681 -0.0182 0.030 Uiso 1 1 calc R
C7" C 0.7813(3) 0.8413(2) -0.05338(14) 0.0366(7) Uani 1 1 d U
C8" C 0.6324(3) 0.9705(2) 0.04882(14) 0.0361(7) Uani 1 1 d U
C9" C 0.8526(3) 0.9760(2) -0.01217(16) 0.0406(8) Uani 1 1 d U
C20 C 1.3856(2) -0.73512(19) -0.69047(12) 0.0223(6) Uani 1 1 d .
C21 C 1.3434(2) -0.81157(19) -0.70261(12) 0.0242(6) Uani 1 1 d .
C22 C 1.2238(2) -0.81091(19) -0.66202(12) 0.0242(6) Uani 1 1 d .
C23 C 1.1585(2) -0.73857(18) -0.61044(12) 0.0217(5) Uani 1 1 d .
C23A C 1.2067(2) -0.66567(18) -0.59443(11) 0.0196(5) Uani 1 1 d .
C24 C 1.1463(2) -0.59726(19) -0.53795(12) 0.0228(6) Uani 1 1 d .
H24A H 1.0698 -0.5994 -0.5098 0.027 Uiso 1 1 calc R
C25 C 1.1946(2) -0.52861(19) -0.52294(12) 0.0238(6) Uani 1 1 d .
H25A H 1.1512 -0.4834 -0.4847 0.029 Uiso 1 1 calc R
C26 C 1.3094(2) -0.52328(19) -0.56353(12) 0.0228(6) Uani 1 1 d .
C27 C 1.3699(2) -0.58957(18) -0.61863(12) 0.0217(5) Uani 1 1 d .
H27A H 1.4468 -0.5868 -0.6460 0.026 Uiso 1 1 calc R
C27A C 1.3217(2) -0.66182(18) -0.63592(11) 0.0206(5) Uani 1 1 d .
C28 C 1.4638(3) -0.5282(2) -0.77656(14) 0.0418(8) Uani 1 1 d .
H28A H 1.3727 -0.5026 -0.7517 0.063 Uiso 1 1 calc R
H28B H 1.4700 -0.4925 -0.8165 0.063 Uiso 1 1 calc R
H28C H 1.5153 -0.5131 -0.7514 0.063 Uiso 1 1 calc R
C29 C 1.4483(3) -0.6970(2) -0.85539(13) 0.0370(7) Uani 1 1 d .
H29C H 1.4989 -0.7681 -0.8764 0.055 Uiso 1 1 calc R
H29B H 1.4444 -0.6450 -0.8877 0.055 Uiso 1 1 calc R
H29A H 1.3600 -0.6903 -0.8336 0.055 Uiso 1 1 calc R
C30 C 1.7096(3) -0.7335(2) -0.82519(13) 0.0339(7) Uani 1 1 d .
C31 C 1.7709(3) -0.7142(3) -0.77436(16) 0.0509(9) Uani 1 1 d .
H31A H 1.7390 -0.6382 -0.7637 0.076 Uiso 1 1 calc R
H31B H 1.8656 -0.7432 -0.7911 0.076 Uiso 1 1 calc R
H31C H 1.7473 -0.7488 -0.7357 0.076 Uiso 1 1 calc R
C32 C 1.7528(3) -0.6821(3) -0.88590(16) 0.0630(11) Uani 1 1 d .
H32A H 1.8478 -0.7127 -0.9008 0.094 Uiso 1 1 calc R
H32B H 1.7220 -0.6060 -0.8761 0.094 Uiso 1 1 calc R
H32C H 1.7160 -0.6950 -0.9195 0.094 Uiso 1 1 calc R
C33 C 1.7586(3) -0.8529(3) -0.83990(18) 0.0582(10) Uani 1 1 d .
H33C H 1.7185 -0.8666 -0.8717 0.087 Uiso 1 1 calc R
H33B H 1.7353 -0.8858 -0.8004 0.087 Uiso 1 1 calc R
H33A H 1.8533 -0.8824 -0.8570 0.087 Uiso 1 1 calc R
C34 C 1.4270(3) -0.8999(2) -0.75365(13) 0.0360(7) Uani 1 1 d .
H34A H 1.4818 -0.8754 -0.7880 0.043 Uiso 1 1 calc R
H34B H 1.3713 -0.9222 -0.7730 0.043 Uiso 1 1 calc R
C35 C 1.5136(3) -0.9934(2) -0.72366(17) 0.0552(10) Uani 1 1 d .
H35C H 1.5607 -1.0537 -0.7556 0.083 Uiso 1 1 calc R
H35B H 1.4595 -1.0125 -0.6868 0.083 Uiso 1 1 calc R
H35A H 1.5760 -0.9735 -0.7094 0.083 Uiso 1 1 calc R
C36 C 1.1653(3) -0.8850(2) -0.67782(14) 0.0319(7) Uani 1 1 d .
H36A H 1.2359 -0.9528 -0.6976 0.038 Uiso 1 1 calc R
H36B H 1.1125 -0.8994 -0.6377 0.038 Uiso 1 1 calc R
C37 C 1.0807(3) -0.8387(3) -0.72334(16) 0.0484(9) Uani 1 1 d .
H37A H 1.1333 -0.8262 -0.7636 0.073 Uiso 1 1 calc R
H37B H 1.0102 -0.7719 -0.7037 0.073 Uiso 1 1 calc R
H37C H 1.0438 -0.8882 -0.7322 0.073 Uiso 1 1 calc R
C38 C 1.0465(3) -0.7964(2) -0.51858(13) 0.0338(7) Uani 1 1 d .
H38A H 1.0995 -0.7815 -0.4943 0.051 Uiso 1 1 calc R
H38B H 1.0867 -0.8710 -0.5341 0.051 Uiso 1 1 calc R
H38C H 0.9592 -0.7804 -0.4907 0.051 Uiso 1 1 calc R
C3' C 1.3643(3) -0.45178(19) -0.54555(12) 0.0254(6) Uani 1 1 d .
H3' H 1.4452 -0.4557 -0.5723 0.030 Uiso 1 1 calc R
C4' C 1.3099(3) -0.38196(19) -0.49478(12) 0.0253(6) Uani 1 1 d .
H4' H 1.2272 -0.3766 -0.4694 0.030 Uiso 1 1 calc R
C10" C 1.3640(2) -0.31236(19) -0.47381(12) 0.0249(6) Uani 1 1 d .
C11" C 1.3012(3) -0.25548(19) -0.41351(12) 0.0270(6) Uani 1 1 d .
H11A H 1.2261 -0.2633 -0.3878 0.032 Uiso 1 1 calc R
C12" C 1.3483(3) -0.1868(2) -0.39062(13) 0.0312(7) Uani 1 1 d .
H12D H 1.3055 -0.1493 -0.3497 0.037 Uiso 1 1 calc R
C13" C 1.4581(3) -0.1748(2) -0.42869(13) 0.0305(6) Uani 1 1 d .
H13D H 1.4902 -0.1289 -0.4137 0.037 Uiso 1 1 calc R
C14" C 1.5216(3) -0.2305(2) -0.48925(14) 0.0301(6) Uani 1 1 d .
H14D H 1.5965 -0.2222 -0.5149 0.036 Uiso 1 1 calc R
C15" C 1.4748(3) -0.2975(2) -0.51162(13) 0.0278(6) Uani 1 1 d .
H15D H 1.5177 -0.3340 -0.5528 0.033 Uiso 1 1 calc R
C16" C 1.2713(3) -0.1505(3) -0.56067(15) 0.0459(8) Uani 1 1 d .
C17" C 1.1441(3) -0.0527(2) -0.44884(13) 0.0314(6) Uani 1 1 d U
C18" C 1.3434(3) -0.0228(3) -0.51169(19) 0.0531(10) Uani 1 1 d .
Cr1 Cr 0.80205(4) 0.87228(3) 0.02503(2) 0.02661(12) Uani 1 1 d U
Cr2 Cr 1.31473(4) -0.14026(3) -0.48539(2) 0.02689(12) Uani 1 1 d U
O1 O 1.00913(16) 0.32588(13) -0.22984(8) 0.0251(4) Uani 1 1 d .
O2 O 0.56226(17) 0.27625(13) -0.09121(9) 0.0284(4) Uani 1 1 d .
O3 O 0.7724(2) 0.81810(19) -0.10268(11) 0.0572(6) Uani 1 1 d U
O4 O 0.5268(2) 1.03224(17) 0.06511(12) 0.0550(6) Uani 1 1 d .
O5 O 0.8834(2) 1.04122(18) -0.03625(13) 0.0635(7) Uani 1 1 d .
O6 O 1.50121(16) -0.73481(13) -0.72903(8) 0.0232(4) Uani 1 1 d .
O7 O 1.03791(16) -0.73201(13) -0.57251(8) 0.0253(4) Uani 1 1 d .
O8 O 1.2440(3) -0.1596(2) -0.60760(12) 0.0831(9) Uani 1 1 d .
O9 O 1.0370(2) 0.00234(16) -0.42573(10) 0.0461(6) Uani 1 1 d .
O10 O 1.3613(3) 0.0517(2) -0.52792(17) 0.0923(11) Uani 1 1 d .
Si1 Si 1.02360(7) 0.41540(6) -0.28186(3) 0.02725(18) Uani 1 1 d .
Si2 Si 1.52703(7) -0.67318(6) -0.79573(3) 0.02535(18) Uani 1 1 d .

loop_
_atom_site_aniso_label
_atom_site_aniso_U_11
_atom_site_aniso_U_22
_atom_site_aniso_U_33
_atom_site_aniso_U_23
_atom_site_aniso_U_13
_atom_site_aniso_U_12
C1 0.0178(13) 0.0257(13) 0.0209(13) 0.0038(11) -0.0031(11) -0.0041(11)
C2 0.0250(14) 0.0239(13) 0.0235(14) -0.0031(11) -0.0064(12) -0.0045(12)
C3 0.0237(14) 0.0241(13) 0.0308(15) -0.0017(11) -0.0105(12) -0.0051(12)
C4 0.0194(14) 0.0254(13) 0.0294(14) 0.0032(11) -0.0076(12) -0.0073(12)
C4A 0.0179(13) 0.0226(12) 0.0210(13) 0.0008(10) -0.0044(11) -0.0048(11)
C5 0.0194(13) 0.0262(13) 0.0243(14) 0.0022(11) -0.0027(11) -0.0079(12)
C6 0.0212(14) 0.0258(13) 0.0191(13) -0.0021(10) -0.0008(11) -0.0063(12)
C7 0.0211(14) 0.0229(12) 0.0213(13) 0.0037(10) -0.0064(11) -0.0068(11)
C8 0.0207(14) 0.0247(13) 0.0208(13) 0.0024(10) -0.0035(11) -0.0079(11)
C8A 0.0186(13) 0.0224(12) 0.0203(13) 0.0021(10) -0.0066(11) -0.0048(11)
C9 0.0326(17) 0.0347(15) 0.0339(16) 0.0074(13) -0.0057(14) -0.0070(14)
C10 0.058(2) 0.0525(19) 0.0255(16) 0.0049(14) -0.0146(16) -0.0213(18)
C11 0.0245(15) 0.0400(16) 0.0360(16) 0.0106(13) -0.0038(13) -0.0106(14)
C12 0.0384(19) 0.073(2) 0.0448(19) 0.0212(17) -0.0199(16) -0.0299(18)
C13 0.0376(19) 0.064(2) 0.046(2) 0.0213(17) -0.0074(16) -0.0243(18)
C14 0.0267(18) 0.054(2) 0.070(2) 0.0086(18) 0.0008(18) -0.0050(16)
C15 0.0350(17) 0.0358(15) 0.0298(15) -0.0083(12) -0.0058(14) -0.0136(14)
C16 0.041(2) 0.0428(18) 0.047(2) -0.0184(15) -0.0097(17) -0.0020(16)
C17 0.0358(17) 0.0361(16) 0.0413(18) -0.0118(14) -0.0082(15) -0.0152(15)
C18 0.044(2) 0.063(2) 0.048(2) -0.0090(17) -0.0194(17) -0.0240(18)
C19 0.0399(18) 0.0377(16) 0.0457(18) 0.0130(14) -0.0131(15) -0.0207(15)
C1' 0.0228(14) 0.0287(13) 0.0224(13) 0.0035(11) -0.0036(12) -0.0125(12)
C2' 0.0237(14) 0.0248(13) 0.0256(14) 0.0027(11) -0.0045(12) -0.0100(12)
C1" 0.0288(15) 0.0230(13) 0.0223(13) 0.0010(11) -0.0049(12) -0.0089(12)
C2" 0.0327(16) 0.0354(15) 0.0227(14) 0.0006(12) 0.0001(13) -0.0170(14)
C3" 0.0449(19) 0.0355(15) 0.0230(14) -0.0042(12) -0.0017(14) -0.0191(15)
C4" 0.0402(18) 0.0335(15) 0.0283(15) 0.0021(12) -0.0101(14) -0.0189(14)
C5" 0.0248(15) 0.0302(14) 0.0326(15) 0.0066(12) -0.0111(13) -0.0109(13)
C6" 0.0233(14) 0.0243(13) 0.0243(14) -0.0011(11) -0.0059(12) -0.0057(12)
C7" 0.0341(17) 0.0402(16) 0.0340(14) 0.0064(13) -0.0111(14) -0.0120(14)
C8" 0.0302(14) 0.0344(15) 0.0407(17) -0.0014(13) -0.0060(15) -0.0114(12)
C9" 0.0278(16) 0.0383(16) 0.061(2) 0.0166(15) -0.0193(16) -0.0153(14)
C20 0.0176(13) 0.0266(13) 0.0198(13) 0.0014(10) -0.0014(11) -0.0078(11)
C21 0.0245(14) 0.0237(13) 0.0205(13) -0.0038(10) -0.0007(12) -0.0082(12)
C22 0.0237(14) 0.0239(13) 0.0261(14) 0.0008(11) -0.0065(12) -0.0105(12)
C23 0.0152(13) 0.0236(13) 0.0236(13) 0.0024(10) -0.0024(11) -0.0065(11)
C23A 0.0155(13) 0.0214(12) 0.0181(12) 0.0016(10) -0.0034(11) -0.0038(11)
C24 0.0148(13) 0.0279(13) 0.0222(13) 0.0002(11) -0.0028(11) -0.0058(11)
C25 0.0164(13) 0.0271(13) 0.0215(13) -0.0043(11) -0.0023(11) -0.0028(11)
C26 0.0192(13) 0.0251(13) 0.0230(13) 0.0010(11) -0.0062(11) -0.0070(11)
C27 0.0156(13) 0.0244(13) 0.0213(13) 0.0008(10) -0.0009(11) -0.0064(11)
C27A 0.0179(13) 0.0211(12) 0.0191(12) 0.0009(10) -0.0033(11) -0.0048(11)
C28 0.054(2) 0.0355(16) 0.0370(17) 0.0066(13) -0.0141(16) -0.0172(16)
C29 0.0317(17) 0.0474(17) 0.0300(16) 0.0002(13) -0.0095(14) -0.0125(15)
C30 0.0234(15) 0.0521(18) 0.0230(14) 0.0078(13) -0.0020(12) -0.0145(14)
C31 0.0365(19) 0.079(2) 0.046(2) 0.0185(18) -0.0141(16) -0.0304(19)
C32 0.038(2) 0.104(3) 0.039(2) 0.027(2) 0.0027(17) -0.029(2)
C33 0.0285(18) 0.056(2) 0.067(2) -0.0121(18) -0.0004(18) 0.0012(16)
C34 0.0375(18) 0.0345(15) 0.0332(16) -0.0118(13) 0.0072(14) -0.0202(15)
C35 0.040(2) 0.0309(16) 0.070(2) -0.0103(16) 0.0165(19) -0.0054(15)
C36 0.0304(16) 0.0311(14) 0.0347(16) -0.0059(12) -0.0006(13) -0.0169(13)
C37 0.051(2) 0.0519(19) 0.058(2) -0.0010(17) -0.0256(18) -0.0290(18)
C38 0.0294(16) 0.0410(16) 0.0307(15) 0.0054(13) -0.0015(13) -0.0177(14)
C3' 0.0200(14) 0.0265(13) 0.0283(14) -0.0002(11) -0.0034(12) -0.0093(12)
C4' 0.0222(14) 0.0271(13) 0.0243(14) -0.0016(11) -0.0019(12) -0.0096(12)
C10" 0.0235(14) 0.0240(13) 0.0249(14) -0.0027(11) -0.0034(12) -0.0084(12)
C11" 0.0318(16) 0.0240(13) 0.0237(14) 0.0033(11) -0.0053(12) -0.0106(12)
C12" 0.0444(18) 0.0285(14) 0.0241(14) 0.0018(11) -0.0109(13) -0.0165(14)
C13" 0.0364(17) 0.0261(14) 0.0350(16) 0.0041(12) -0.0157(14) -0.0147(13)
C14" 0.0227(15) 0.0274(14) 0.0389(16) 0.0026(12) -0.0077(13) -0.0089(12)
C15" 0.0236(15) 0.0289(14) 0.0276(14) -0.0038(11) -0.0036(12) -0.0083(12)
C16" 0.0375(19) 0.059(2) 0.0280(17) 0.0012(15) -0.0111(15) -0.0030(16)
C17" 0.0309(14) 0.0358(15) 0.0278(15) 0.0015(12) -0.0034(13) -0.0159(12)
C18" 0.0278(18) 0.0471(19) 0.090(3) 0.0296(19) -0.0226(19) -0.0181(16)
Cr1 0.0239(2) 0.0265(2) 0.0287(2) 0.00207(18) -0.0057(2) -0.0099(2)
Cr2 0.0240(2) 0.0292(2) 0.0274(2) 0.00459(18) -0.0056(2) -0.0113(2)
O1 0.0204(10) 0.0284(9) 0.0216(9) 0.0014(7) -0.0031(8) -0.0058(8)
O2 0.0227(10) 0.0293(10) 0.0353(11) 0.0034(8) -0.0074(9) -0.0124(9)
O3 0.0651(17) 0.0740(16) 0.0340(12) 0.0043(11) -0.0219(12) -0.0233(14)
O4 0.0347(14) 0.0478(13) 0.0651(16) -0.0071(12) -0.0088(13) 0.0003(11)
O5 0.0454(15) 0.0570(14) 0.105(2) 0.0434(14) -0.0338(15) -0.0320(13)
O6 0.0189(9) 0.0278(9) 0.0191(9) -0.0032(7) 0.0028(8) -0.0095(8)
O7 0.0172(9) 0.0318(9) 0.0257(10) 0.0019(8) 0.0000(8) -0.0119(8)
O8 0.0576(18) 0.121(2) 0.0381(15) -0.0131(15) -0.0198(14) 0.0049(16)
O9 0.0350(13) 0.0465(13) 0.0438(13) -0.0003(10) -0.0010(11) -0.0076(11)
O10 0.0538(17) 0.0660(17) 0.179(3) 0.073(2) -0.054(2) -0.0377(15)
Si1 0.0225(4) 0.0325(4) 0.0215(4) 0.0033(3) -0.0036(3) -0.0067(3)
Si2 0.0228(4) 0.0305(4) 0.0210(4) 0.0003(3) -0.0029(3) -0.0103(3)

loop_
_atom_type_symbol
_atom_type_description
_atom_type_scat_dispersion_real
_atom_type_scat_dispersion_imag
_atom_type_scat_source
C C 0.0033 0.0016 'International Tables Vol C Tables 4.2.6.8 and 6.1.1.4'
H H 0.0000 0.0000 'International Tables Vol C Tables 4.2.6.8 and 6.1.1.4'
Cr Cr 0.3209 0.6236 'International Tables Vol C Tables 4.2.6.8 and 6.1.1.4'
O O 0.0106 0.0060 'International Tables Vol C Tables 4.2.6.8 and 6.1.1.4'
Si Si 0.0817 0.0704 'International Tables Vol C Tables 4.2.6.8 and 6.1.1.4'

loop_
_geom_angle_atom_site_label_1
_geom_angle_atom_site_label_2
_geom_angle_atom_site_label_3
_geom_angle
C2 C1 O1 120.1(2)
C2 C1 C8A 122.4(2)
O1 C1 C8A 117.4(2)
C1 C2 C3 118.9(2)
C1 C2 C15 119.9(2)
C3 C2 C15 121.1(2)
C4 C3 C2 119.4(2)
C4 C3 C17 118.9(2)
C2 C3 C17 121.5(2)
C3 C4 C4A 122.3(2)
C3 C4 O2 120.1(2)
C4A C4 O2 117.5(2)
C4 C4A C5 122.9(2)
C4 C4A C8A 118.8(2)
C5 C4A C8A 118.4(2)
C6 C5 C4A 121.6(2)
C6 C5 H5A 119.2
C4A C5 H5A 119.2
C5 C6 C7 120.8(2)
C5 C6 H6A 119.6
C7 C6 H6A 119.6
C8 C7 C6 118.1(2)
C8 C7 C1' 120.2(2)
C6 C7 C1' 121.6(2)
C7 C8 C8A 122.5(2)
C7 C8 H8A 118.7
C8A C8 H8A 118.7
C8 C8A C1 123.3(2)
C8 C8A C4A 118.6(2)
C1 C8A C4A 118.1(2)
Si1 C9 H9A 109.5
Si1 C9 H9B 109.5
H9A C9 H9B 109.5
Si1 C9 H9C 109.5
H9A C9 H9C 109.5
H9B C9 H9C 109.5
Si1 C10 H10C 109.5
Si1 C10 H10B 109.5
H10C C10 H10B 109.5
Si1 C10 H10A 109.5
H10C C10 H10A 109.5
H10B C10 H10A 109.5
C12 C11 C14 109.0(3)
C12 C11 C13 108.6(2)
C14 C11 C13 109.1(2)
C12 C11 Si1 109.90(19)
C14 C11 Si1 110.5(2)
C13 C11 Si1 109.7(2)
C11 C12 H12A 109.5
C11 C12 H12B 109.5
H12A C12 H12B 109.5
C11 C12 H12C 109.5
H12A C12 H12C 109.5
H12B C12 H12C 109.5
C11 C13 H13A 109.5
C11 C13 H13B 109.5
H13A C13 H13B 109.5
C11 C13 H13C 109.5
H13A C13 H13C 109.5
H13B C13 H13C 109.5
C11 C14 H14C 109.5
C11 C14 H14B 109.5
H14C C14 H14B 109.5
C11 C14 H14A 109.5
H14C C14 H14A 109.5
H14B C14 H14A 109.5
C2 C15 C16 110.8(2)
C2 C15 H15A 109.5
C16 C15 H15A 109.5
C2 C15 H15B 109.5
C16 C15 H15B 109.5
H15A C15 H15B 108.1
C15 C16 H16C 109.5
C15 C16 H16B 109.5
H16C C16 H16B 109.5
C15 C16 H16A 109.5
H16C C16 H16A 109.5
H16B C16 H16A 109.5
C18 C17 C3 110.9(2)
C18 C17 H17A 109.5
C3 C17 H17A 109.5
C18 C17 H17B 109.5
C3 C17 H17B 109.5
H17A C17 H17B 108.0
C17 C18 H18A 109.5
C17 C18 H18B 109.5
H18A C18 H18B 109.5
C17 C18 H18C 109.5
H18A C18 H18C 109.5
H18B C18 H18C 109.5
O2 C19 H19C 109.5
O2 C19 H19B 109.5
H19C C19 H19B 109.5
O2 C19 H19A 109.5
H19C C19 H19A 109.5
H19B C19 H19A 109.5
C2' C1' C7 126.6(2)
C2' C1' H1' 116.7
C7 C1' H1' 116.7
C1' C2' C1" 125.4(2)
C1' C2' H2' 117.3
C1" C2' H2' 117.3
C2" C1" C6" 117.5(2)
C2" C1" C2' 119.6(2)
C6" C1" C2' 122.9(2)
C2" C1" Cr1 70.94(14)
C6" C1" Cr1 69.93(13)
C2' C1" Cr1 129.05(19)
C1" C2" C3" 120.9(2)
C1" C2" Cr1 72.16(14)
C3" C2" Cr1 71.21(15)
C1" C2" H2A 119.5
C3" C2" H2A 119.5
Cr1 C2" H2A 129.6
C4" C3" C2" 120.3(2)
C4" C3" Cr1 71.77(16)
C2" C3" Cr1 71.41(16)
C4" C3" H3A 119.8
C2" C3" H3A 119.8
Cr1 C3" H3A 129.4
C3" C4" C5" 119.8(2)
C3" C4" Cr1 71.59(17)
C5" C4" Cr1 71.20(16)
C3" C4" H4A 120.1
C5" C4" H4A 120.1
Cr1 C4" H4A 129.5
C6" C5" C4" 120.1(2)
C6" C5" Cr1 71.16(16)
C4" C5" Cr1 71.78(16)
C6" C5" H5B 119.9
C4" C5" H5B 119.9
Cr1 C5" H5B 129.6
C5" C6" C1" 121.3(2)
C5" C6" Cr1 71.87(15)
C1" C6" Cr1 72.41(15)
C5" C6" H6B 119.3
C1" C6" H6B 119.3
Cr1 C6" H6B 128.8
O3 C7" Cr1 177.3(3)
O4 C8" Cr1 178.4(3)
O5 C9" Cr1 179.0(3)
C21 C20 O6 119.7(2)
C21 C20 C27A 122.4(2)
O6 C20 C27A 117.7(2)
C20 C21 C22 118.9(2)
C20 C21 C34 120.6(2)
C22 C21 C34 120.3(2)
C23 C22 C21 119.4(2)
C23 C22 C36 119.6(2)
C21 C22 C36 120.9(2)
C22 C23 O7 120.5(2)
C22 C23 C23A 122.1(2)
O7 C23 C23A 117.4(2)
C24 C23A C23 122.5(2)
C24 C23A C27A 118.4(2)
C23 C23A C27A 119.2(2)
C25 C24 C23A 121.7(2)
C25 C24 H24A 119.1
C23A C24 H24A 119.1
C24 C25 C26 121.0(2)
C24 C25 H25A 119.5
C26 C25 H25A 119.5
C27 C26 C25 118.1(2)
C27 C26 C3' 121.1(2)
C25 C26 C3' 120.7(2)
C26 C27 C27A 122.3(2)
C26 C27 H27A 118.8
C27A C27 H27A 118.8
C27 C27A C20 123.7(2)
C27 C27A C23A 118.4(2)
C20 C27A C23A 117.8(2)
Si2 C28 H28A 109.5
Si2 C28 H28B 109.5
H28A C28 H28B 109.5
Si2 C28 H28C 109.5
H28A C28 H28C 109.5
H28B C28 H28C 109.5
Si2 C29 H29C 109.5
Si2 C29 H29B 109.5
H29C C29 H29B 109.5
Si2 C29 H29A 109.5
H29C C29 H29A 109.5
H29B C29 H29A 109.5
C31 C30 C33 108.5(3)
C31 C30 C32 108.1(2)
C33 C30 C32 109.8(3)
C31 C30 Si2 110.4(2)
C33 C30 Si2 110.6(2)
C32 C30 Si2 109.4(2)
C30 C31 H31A 109.5
C30 C31 H31B 109.5
H31A C31 H31B 109.5
C30 C31 H31C 109.5
H31A C31 H31C 109.5
H31B C31 H31C 109.5
C30 C32 H32A 109.5
C30 C32 H32B 109.5
H32A C32 H32B 109.5
C30 C32 H32C 109.5
H32A C32 H32C 109.5
H32B C32 H32C 109.5
C30 C33 H33C 109.5
C30 C33 H33B 109.5
H33C C33 H33B 109.5
C30 C33 H33A 109.5
H33C C33 H33A 109.5
H33B C33 H33A 109.5
C21 C34 C35 109.4(2)
C21 C34 H34A 109.8
C35 C34 H34A 109.8
C21 C34 H34B 109.8
C35 C34 H34B 109.8
H34A C34 H34B 108.2
C34 C35 H35C 109.5
C34 C35 H35B 109.5
H35C C35 H35B 109.5
C34 C35 H35A 109.5
H35C C35 H35A 109.5
H35B C35 H35A 109.5
C37 C36 C22 111.6(2)
C37 C36 H36A 109.3
C22 C36 H36A 109.3
C37 C36 H36B 109.3
C22 C36 H36B 109.3
H36A C36 H36B 108.0
C36 C37 H37A 109.5
C36 C37 H37B 109.5
H37A C37 H37B 109.5
C36 C37 H37C 109.5
H37A C37 H37C 109.5
H37B C37 H37C 109.5
O7 C38 H38A 109.5
O7 C38 H38B 109.5
H38A C38 H38B 109.5
O7 C38 H38C 109.5
H38A C38 H38C 109.5
H38B C38 H38C 109.5
C4' C3' C26 125.3(2)
C4' C3' H3' 117.4
C26 C3' H3' 117.4
C3' C4' C10" 126.9(2)
C3' C4' H4' 116.6
C10" C4' H4' 116.6
C11" C10" C15" 118.1(2)
C11" C10" C4' 118.3(2)
C15" C10" C4' 123.6(2)
C11" C10" Cr2 70.38(13)
C15" C10" Cr2 70.30(14)
C4' C10" Cr2 129.68(19)
C10" C11" C12" 121.1(2)
C10" C11" Cr2 72.70(14)
C12" C11" Cr2 71.26(14)
C10" C11" H11A 119.5
C12" C11" H11A 119.5
Cr2 C11" H11A 129.0
C13" C12" C11" 119.4(2)
C13" C12" Cr2 71.33(16)
C11" C12" Cr2 71.33(15)
C13" C12" H12D 120.3
C11" C12" H12D 120.3
Cr2 C12" H12D 129.4
C12" C13" C14" 120.3(2)
C12" C13" Cr2 71.77(16)
C14" C13" Cr2 71.60(16)
C12" C13" H13D 119.9
C14" C13" H13D 119.9
Cr2 C13" H13D 129.2
C15" C14" C13" 120.1(2)
C15" C14" Cr2 71.79(16)
C13" C14" Cr2 71.18(16)
C15" C14" H14D 119.9
C13" C14" H14D 119.9
Cr2 C14" H14D 129.5
C14" C15" C10" 121.0(2)
C14" C15" Cr2 71.55(15)
C10" C15" Cr2 72.45(14)
C14" C15" H15D 119.5
C10" C15" H15D 119.5
Cr2 C15" H15D 128.9
O8 C16" Cr2 178.2(3)
O9 C17" Cr2 179.8(3)
O10 C18" Cr2 179.6(4)
C9" Cr1 C8" 89.05(13)
C9" Cr1 C7" 88.16(14)
C8" Cr1 C7" 90.87(13)
C9" Cr1 C6" 117.13(12)
C8" Cr1 C6" 153.82(11)
C7" Cr1 C6" 89.68(12)
C9" Cr1 C5" 91.31(11)
C8" Cr1 C5" 152.81(12)
C7" Cr1 C5" 116.32(12)
C6" Cr1 C5" 36.97(9)
C9" Cr1 C3" 118.05(12)
C8" Cr1 C3" 89.62(13)
C7" Cr1 C3" 153.79(11)
C6" Cr1 C3" 78.69(10)
C5" Cr1 C3" 66.35(11)
C9" Cr1 C4" 91.75(12)
C8" Cr1 C4" 115.78(12)
C7" Cr1 C4" 153.34(12)
C6" Cr1 C4" 66.74(10)
C5" Cr1 C4" 37.03(10)
C3" Cr1 C4" 36.64(10)
C9" Cr1 C2" 155.42(13)
C8" Cr1 C2" 89.85(12)
C7" Cr1 C2" 116.41(11)
C6" Cr1 C2" 66.65(10)
C5" Cr1 C2" 78.76(10)
C3" Cr1 C2" 37.38(9)
C4" Cr1 C2" 66.79(10)
C9" Cr1 C1" 154.68(12)
C8" Cr1 C1" 116.18(11)
C7" Cr1 C1" 89.24(11)
C6" Cr1 C1" 37.66(9)
C5" Cr1 C1" 67.46(9)
C3" Cr1 C1" 67.20(9)
C4" Cr1 C1" 79.59(10)
C2" Cr1 C1" 36.90(9)
C18" Cr2 C16" 89.21(16)
C18" Cr2 C17" 87.70(13)
C16" Cr2 C17" 89.11(13)
C18" Cr2 C13" 89.96(13)
C16" Cr2 C13" 151.58(12)
C17" Cr2 C13" 119.23(12)
C18" Cr2 C12" 114.68(14)
C16" Cr2 C12" 156.11(13)
C17" Cr2 C12" 91.83(12)
C13" Cr2 C12" 36.90(10)
C18" Cr2 C14" 92.29(12)
C16" Cr2 C14" 114.44(13)
C17" Cr2 C14" 156.44(12)
C13" Cr2 C14" 37.22(10)
C12" Cr2 C14" 66.81(11)
C18" Cr2 C11" 151.97(14)
C16" Cr2 C11" 118.73(13)
C17" Cr2 C11" 90.33(11)
C13" Cr2 C11" 66.79(10)
C12" Cr2 C11" 37.42(9)
C14" Cr2 C11" 78.72(10)
C18" Cr2 C15" 119.71(12)
C16" Cr2 C15" 89.33(12)
C17" Cr2 C15" 152.52(10)
C13" Cr2 C15" 66.64(10)
C12" Cr2 C15" 78.96(10)
C14" Cr2 C15" 36.67(9)
C11" Cr2 C15" 66.61(10)
C18" Cr2 C10" 156.95(12)
C16" Cr2 C10" 90.92(12)
C17" Cr2 C10" 115.35(10)
C13" Cr2 C10" 79.13(9)
C12" Cr2 C10" 67.18(9)
C14" Cr2 C10" 66.77(9)
C11" Cr2 C10" 36.92(9)
C15" Cr2 C10" 37.25(9)
C1 O1 Si1 128.84(16)
C4 O2 C19 113.8(2)
C20 O6 Si2 129.52(16)
C23 O7 C38 113.7(2)
O1 Si1 C10 111.58(12)
O1 Si1 C9 111.58(11)
C10 Si1 C9 106.99(15)
O1 Si1 C11 102.87(11)
C10 Si1 C11 111.34(14)
C9 Si1 C11 112.57(13)
O6 Si2 C29 112.30(11)
O6 Si2 C28 110.59(11)
C29 Si2 C28 108.24(14)
O6 Si2 C30 101.89(11)
C29 Si2 C30 111.90(13)
C28 Si2 C30 111.89(14)

loop_
_geom_bond_atom_site_label_1
_geom_bond_atom_site_label_2
_geom_bond_distance
C1 C2 1.375(3)
C1 O1 1.389(3)
C1 C8A 1.418(3)
C2 C3 1.432(3)
C2 C15 1.512(3)
C3 C4 1.371(3)
C3 C17 1.517(4)
C4 C4A 1.408(3)
C4 O2 1.410(3)
C4A C5 1.420(3)
C4A C8A 1.424(3)
C5 C6 1.358(3)
C5 H5A 0.9500
C6 C7 1.428(3)
C6 H6A 0.9500
C7 C8 1.376(3)
C7 C1' 1.460(3)
C8 C8A 1.409(3)
C8 H8A 0.9500
C9 Si1 1.855(3)
C9 H9A 0.9800
C9 H9B 0.9800
C9 H9C 0.9800
C10 Si1 1.855(3)
C10 H10C 0.9800
C10 H10B 0.9800
C10 H10A 0.9800
C11 C12 1.535(4)
C11 C14 1.536(4)
C11 C13 1.543(4)
C11 Si1 1.880(3)
C12 H12A 0.9800
C12 H12B 0.9800
C12 H12C 0.9800
C13 H13A 0.9800
C13 H13B 0.9800
C13 H13C 0.9800
C14 H14C 0.9800
C14 H14B 0.9800
C14 H14A 0.9800
C15 C16 1.529(4)
C15 H15A 0.9900
C15 H15B 0.9900
C16 H16C 0.9800
C16 H16B 0.9800
C16 H16A 0.9800
C17 C18 1.515(4)
C17 H17A 0.9900
C17 H17B 0.9900
C18 H18A 0.9800
C18 H18B 0.9800
C18 H18C 0.9800
C19 O2 1.441(3)
C19 H19C 0.9800
C19 H19B 0.9800
C19 H19A 0.9800
C1' C2' 1.339(3)
C1' H1' 0.9500
C2' C1" 1.467(3)
C2' H2' 0.9500
C1" C2" 1.404(3)
C1" C6" 1.427(3)
C1" Cr1 2.227(2)
C2" C3" 1.416(4)
C2" Cr1 2.211(3)
C2" H2A 0.9500
C3" C4" 1.389(4)
C3" Cr1 2.208(3)
C3" H3A 0.9500
C4" C5" 1.401(4)
C4" Cr1 2.210(3)
C4" H4A 0.9500
C5" C6" 1.394(3)
C5" Cr1 2.203(3)
C5" H5B 0.9500
C6" Cr1 2.194(3)
C6" H6B 0.9500
C7" O3 1.161(3)
C7" Cr1 1.853(3)
C8" O4 1.156(3)
C8" Cr1 1.848(3)
C9" O5 1.155(3)
C9" Cr1 1.837(3)
C20 C21 1.379(3)
C20 O6 1.387(3)
C20 C27A 1.418(3)
C21 C22 1.436(3)
C21 C34 1.506(3)
C22 C23 1.366(3)
C22 C36 1.515(3)
C23 O7 1.398(3)
C23 C23A 1.414(3)
C23A C24 1.413(3)
C23A C27A 1.424(3)
C24 C25 1.356(3)
C24 H24A 0.9500
C25 C26 1.422(3)
C25 H25A 0.9500
C26 C27 1.376(3)
C26 C3' 1.471(3)
C27 C27A 1.416(3)
C27 H27A 0.9500
C28 Si2 1.863(3)
C28 H28A 0.9800
C28 H28B 0.9800
C28 H28C 0.9800
C29 Si2 1.856(3)
C29 H29C 0.9800
C29 H29B 0.9800
C29 H29A 0.9800
C30 C31 1.528(4)
C30 C33 1.533(4)
C30 C32 1.535(4)
C30 Si2 1.883(3)
C31 H31A 0.9800
C31 H31B 0.9800
C31 H31C 0.9800
C32 H32A 0.9800
C32 H32B 0.9800
C32 H32C 0.9800
C33 H33C 0.9800
C33 H33B 0.9800
C33 H33A 0.9800
C34 C35 1.534(5)
C34 H34A 0.9900
C34 H34B 0.9900
C35 H35C 0.9800
C35 H35B 0.9800
C35 H35A 0.9800
C36 C37 1.513(4)
C36 H36A 0.9900
C36 H36B 0.9900
C37 H37A 0.9800
C37 H37B 0.9800
C37 H37C 0.9800
C38 O7 1.441(3)
C38 H38A 0.9800
C38 H38B 0.9800
C38 H38C 0.9800
C3' C4' 1.332(3)
C3' H3' 0.9500
C4' C10" 1.469(3)
C4' H4' 0.9500
C10" C11" 1.408(3)
C10" C15" 1.421(3)
C10" Cr2 2.238(2)
C11" C12" 1.416(4)
C11" Cr2 2.208(2)
C11" H11A 0.9500
C12" C13" 1.395(4)
C12" Cr2 2.207(3)
C12" H12D 0.9500
C13" C14" 1.407(4)
C13" Cr2 2.201(3)
C13" H13D 0.9500
C14" C15" 1.389(3)
C14" Cr2 2.207(3)
C14" H14D 0.9500
C15" Cr2 2.210(3)
C15" H15D 0.9500
C16" O8 1.158(4)
C16" Cr2 1.842(3)
C17" O9 1.158(3)
C17" Cr2 1.844(3)
C18" O10 1.153(3)
C18" Cr2 1.823(3)
O1 Si1 1.6712(17)
O6 Si2 1.6698(17)

loop_
_geom_torsion_atom_site_label_1
_geom_torsion_atom_site_label_2
_geom_torsion_atom_site_label_3
_geom_torsion_atom_site_label_4
_geom_torsion
O1 C1 C2 C3 178.5(2)
C8A C1 C2 C3 3.9(4)
O1 C1 C2 C15 2.0(4)
C8A C1 C2 C15 -172.6(2)
C1 C2 C3 C4 -1.9(4)
C15 C2 C3 C4 174.6(2)
C1 C2 C3 C17 173.0(3)
C15 C2 C3 C17 -10.5(4)
C2 C3 C4 C4A -1.1(4)
C17 C3 C4 C4A -176.2(3)
C2 C3 C4 O2 175.6(2)
C17 C3 C4 O2 0.5(4)
C3 C4 C4A C5 -177.8(2)
O2 C4 C4A C5 5.4(4)
C3 C4 C4A C8A 2.2(4)
O2 C4 C4A C8A -174.6(2)
C4 C4A C5 C6 -179.8(3)
C8A C4A C5 C6 0.2(4)
C4A C5 C6 C7 -1.0(4)
C5 C6 C7 C8 0.5(4)
C5 C6 C7 C1' -178.8(2)
C6 C7 C8 C8A 0.8(4)
C1' C7 C8 C8A -179.9(2)
C7 C8 C8A C1 179.8(2)
C7 C8 C8A C4A -1.6(4)
C2 C1 C8A C8 175.8(3)
O1 C1 C8A C8 1.0(4)
C2 C1 C8A C4A -2.8(4)
O1 C1 C8A C4A -177.6(2)
C4 C4A C8A C8 -178.9(2)
C5 C4A C8A C8 1.1(4)
C4 C4A C8A C1 -0.3(4)
C5 C4A C8A C1 179.7(2)
C1 C2 C15 C16 87.3(3)
C3 C2 C15 C16 -89.2(3)
C4 C3 C17 C18 81.6(3)
C2 C3 C17 C18 -93.4(3)
C8 C7 C1' C2' 173.1(3)
C6 C7 C1' C2' -7.6(4)
C7 C1' C2' C1" -178.7(3)
C1' C2' C1" C2" 176.8(3)
C1' C2' C1" C6" -1.9(4)
C1' C2' C1" Cr1 88.1(3)
C6" C1" C2" C3" -0.1(4)
C2' C1" C2" C3" -178.8(3)
Cr1 C1" C2" C3" -54.0(2)
C6" C1" C2" Cr1 53.9(2)
C2' C1" C2" Cr1 -124.8(2)
C1" C2" C3" C4" -0.1(4)
Cr1 C2" C3" C4" -54.6(3)
C1" C2" C3" Cr1 54.5(2)
C2" C3" C4" C5" 0.0(4)
Cr1 C3" C4" C5" -54.4(2)
C2" C3" C4" Cr1 54.4(3)
C3" C4" C5" C6" 0.3(4)
Cr1 C4" C5" C6" -54.3(2)
C3" C4" C5" Cr1 54.6(2)
C4" C5" C6" C1" -0.6(4)
Cr1 C5" C6" C1" -55.1(2)
C4" C5" C6" Cr1 54.5(2)
C2" C1" C6" C5" 0.5(4)
C2' C1" C6" C5" 179.1(2)
Cr1 C1" C6" C5" 54.9(2)
C2" C1" C6" Cr1 -54.4(2)
C2' C1" C6" Cr1 124.2(3)
O6 C20 C21 C22 179.7(2)
C27A C20 C21 C22 6.0(4)
O6 C20 C21 C34 5.2(4)
C27A C20 C21 C34 -168.5(3)
C20 C21 C22 C23 -3.6(4)
C34 C21 C22 C23 170.9(3)
C20 C21 C22 C36 172.8(3)
C34 C21 C22 C36 -12.6(4)
C21 C22 C23 O7 176.0(2)
C36 C22 C23 O7 -0.4(4)
C21 C22 C23 C23A -1.8(4)
C36 C22 C23 C23A -178.3(2)
C22 C23 C23A C24 -174.0(2)
O7 C23 C23A C24 8.1(4)
C22 C23 C23A C27A 4.9(4)
O7 C23 C23A C27A -173.0(2)
C23 C23A C24 C25 179.2(2)
C27A C23A C24 C25 0.4(4)
C23A C24 C25 C26 -0.4(4)
C24 C25 C26 C27 0.2(4)
C24 C25 C26 C3' -177.4(2)
C25 C26 C27 C27A 0.2(4)
C3' C26 C27 C27A 177.7(2)
C26 C27 C27A C20 -176.4(2)
C26 C27 C27A C23A -0.2(4)
C21 C20 C27A C27 173.3(3)
O6 C20 C27A C27 -0.5(4)
C21 C20 C27A C23A -2.9(4)
O6 C20 C27A C23A -176.8(2)
C24 C23A C27A C27 -0.1(4)
C23 C23A C27A C27 -178.9(2)
C24 C23A C27A C20 176.4(2)
C23 C23A C27A C20 -2.5(4)
C20 C21 C34 C35 90.7(3)
C22 C21 C34 C35 -83.7(3)
C23 C22 C36 C37 90.2(3)
C21 C22 C36 C37 -86.2(3)
C27 C26 C3' C4' 177.0(3)
C25 C26 C3' C4' -5.5(4)
C26 C3' C4' C10" 177.4(3)
C3' C4' C10" C11" -170.4(3)
C3' C4' C10" C15" 10.9(4)
C3' C4' C10" Cr2 102.4(3)
C15" C10" C11" C12" -1.1(4)
C4' C10" C11" C12" -179.8(2)
Cr2 C10" C11" C12" -54.5(2)
C15" C10" C11" Cr2 53.4(2)
C4' C10" C11" Cr2 -125.3(2)
C10" C11" C12" C13" 0.5(4)
Cr2 C11" C12" C13" -54.7(2)
C10" C11" C12" Cr2 55.2(2)
C11" C12" C13" C14" -0.1(4)
Cr2 C12" C13" C14" -54.7(2)
C11" C12" C13" Cr2 54.7(2)
C12" C13" C14" C15" 0.2(4)
Cr2 C13" C14" C15" -54.6(2)
C12" C13" C14" Cr2 54.8(2)
C13" C14" C15" C10" -0.9(4)
Cr2 C14" C15" C10" -55.1(2)
C13" C14" C15" Cr2 54.3(2)
C11" C10" C15" C14" 1.2(4)
C4' C10" C15" C14" 179.9(3)
Cr2 C10" C15" C14" 54.7(2)
C11" C10" C15" Cr2 -53.5(2)
C4' C10" C15" Cr2 125.2(3)
C5" C6" Cr1 C9" 50.4(2)
C1" C6" Cr1 C9" -176.95(17)
C5" C6" Cr1 C8" -130.5(3)
C1" C6" Cr1 C8" 2.1(3)
C5" C6" Cr1 C7" 138.13(17)
C1" C6" Cr1 C7" -89.18(16)
C1" C6" Cr1 C5" 132.7(2)
C5" C6" Cr1 C3" -65.51(16)
C1" C6" Cr1 C3" 67.18(15)
C5" C6" Cr1 C4" -29.09(15)
C1" C6" Cr1 C4" 103.60(17)
C5" C6" Cr1 C2" -102.73(17)
C1" C6" Cr1 C2" 29.96(15)
C5" C6" Cr1 C1" -132.7(2)
C6" C5" Cr1 C9" -136.72(18)
C4" C5" Cr1 C9" 91.17(17)
C6" C5" Cr1 C8" 132.8(2)
C4" C5" Cr1 C8" 0.7(3)
C6" C5" Cr1 C7" -48.12(19)
C4" C5" Cr1 C7" 179.76(15)
C4" C5" Cr1 C6" -132.1(2)
C6" C5" Cr1 C3" 103.05(16)
C4" C5" Cr1 C3" -29.06(14)
C6" C5" Cr1 C4" 132.1(2)
C6" C5" Cr1 C2" 65.93(15)
C4" C5" Cr1 C2" -66.18(15)
C6" C5" Cr1 C1" 29.09(14)
C4" C5" Cr1 C1" -103.02(16)
C4" C3" Cr1 C9" -48.8(2)
C2" C3" Cr1 C9" 178.97(17)
C4" C3" Cr1 C8" -137.54(17)
C2" C3" Cr1 C8" 90.25(18)
C4" C3" Cr1 C7" 131.3(3)
C2" C3" Cr1 C7" -1.0(4)
C4" C3" Cr1 C6" 66.04(16)
C2" C3" Cr1 C6" -66.17(17)
C4" C3" Cr1 C5" 29.35(15)
C2" C3" Cr1 C5" -102.86(18)
C2" C3" Cr1 C4" -132.2(2)
C4" C3" Cr1 C2" 132.2(2)
C4" C3" Cr1 C1" 103.69(18)
C2" C3" Cr1 C1" -28.52(16)
C3" C4" Cr1 C9" 138.36(18)
C5" C4" Cr1 C9" -89.86(17)
C3" C4" Cr1 C8" 48.57(19)
C5" C4" Cr1 C8" -179.65(15)
C3" C4" Cr1 C7" -132.3(3)
C5" C4" Cr1 C7" -0.5(3)
C3" C4" Cr1 C6" -102.73(17)
C5" C4" Cr1 C6" 29.05(14)
C3" C4" Cr1 C5" -131.8(2)
C5" C4" Cr1 C3" 131.8(2)
C3" C4" Cr1 C2" -29.29(15)
C5" C4" Cr1 C2" 102.49(16)
C3" C4" Cr1 C1" -65.60(16)
C5" C4" Cr1 C1" 66.19(15)
C1" C2" Cr1 C9" -135.0(3)
C3" C2" Cr1 C9" -2.2(4)
C1" C2" Cr1 C8" 137.58(18)
C3" C2" Cr1 C8" -89.57(19)
C1" C2" Cr1 C7" 46.7(2)
C3" C2" Cr1 C7" 179.53(18)
C1" C2" Cr1 C6" -30.54(16)
C3" C2" Cr1 C6" 102.31(19)
C1" C2" Cr1 C5" -67.27(17)
C3" C2" Cr1 C5" 65.58(17)
C1" C2" Cr1 C3" -132.8(3)
C1" C2" Cr1 C4" -104.10(18)
C3" C2" Cr1 C4" 28.75(17)
C3" C2" Cr1 C1" 132.8(3)
C2" C1" Cr1 C9" 136.6(3)
C6" C1" Cr1 C9" 6.4(3)
C2' C1" Cr1 C9" -110.3(3)
C2" C1" Cr1 C8" -48.7(2)
C6" C1" Cr1 C8" -178.95(16)
C2' C1" Cr1 C8" 64.4(3)
C2" C1" Cr1 C7" -139.33(18)
C6" C1" Cr1 C7" 90.45(17)
C2' C1" Cr1 C7" -26.2(2)
C2" C1" Cr1 C6" 130.2(2)
C2' C1" Cr1 C6" -116.7(3)
C2" C1" Cr1 C5" 101.62(18)
C6" C1" Cr1 C5" -28.60(15)
C2' C1" Cr1 C5" -145.3(2)
C2" C1" Cr1 C3" 28.87(17)
C6" C1" Cr1 C3" -101.34(17)
C2' C1" Cr1 C3" 142.0(3)
C2" C1" Cr1 C4" 65.00(17)
C6" C1" Cr1 C4" -65.22(16)
C2' C1" Cr1 C4" 178.1(2)
C6" C1" Cr1 C2" -130.2(2)
C2' C1" Cr1 C2" 113.1(3)
C12" C13" Cr2 C18" 134.14(18)
C14" C13" Cr2 C18" -93.84(18)
C12" C13" Cr2 C16" -137.6(3)
C14" C13" Cr2 C16" -5.6(3)
C12" C13" Cr2 C17" 46.80(18)
C14" C13" Cr2 C17" 178.82(15)
C14" C13" Cr2 C12" 132.0(2)
C12" C13" Cr2 C14" -132.0(2)
C12" C13" Cr2 C11" -29.74(14)
C14" C13" Cr2 C11" 102.27(16)
C12" C13" Cr2 C15" -103.16(16)
C14" C13" Cr2 C15" 28.85(14)
C12" C13" Cr2 C10" -66.29(15)
C14" C13" Cr2 C10" 65.73(15)
C13" C12" Cr2 C18" -52.2(2)
C11" C12" Cr2 C18" 176.46(17)
C13" C12" Cr2 C16" 127.6(3)
C11" C12" Cr2 C16" -3.8(4)
C13" C12" Cr2 C17" -140.47(16)
C11" C12" Cr2 C17" 88.15(17)
C11" C12" Cr2 C13" -131.4(2)
C13" C12" Cr2 C14" 29.27(14)
C11" C12" Cr2 C14" -102.11(17)
C13" C12" Cr2 C11" 131.4(2)
C13" C12" Cr2 C15" 65.61(15)
C11" C12" Cr2 C15" -65.76(16)
C13" C12" Cr2 C10" 102.70(17)
C11" C12" Cr2 C10" -28.68(15)
C15" C14" Cr2 C18" -141.0(2)
C13" C14" Cr2 C18" 86.91(18)
C15" C14" Cr2 C16" -50.8(2)
C13" C14" Cr2 C16" 177.09(16)
C15" C14" Cr2 C17" 129.5(3)
C13" C14" Cr2 C17" -2.6(3)
C15" C14" Cr2 C13" 132.1(2)
C15" C14" Cr2 C12" 103.08(17)
C13" C14" Cr2 C12" -29.03(14)
C15" C14" Cr2 C11" 65.80(16)
C13" C14" Cr2 C11" -66.32(15)
C13" C14" Cr2 C15" -132.1(2)
C15" C14" Cr2 C10" 29.07(15)
C13" C14" Cr2 C10" -103.04(16)
C10" C11" Cr2 C18" -139.4(3)
C12" C11" Cr2 C18" -6.9(3)
C10" C11" Cr2 C16" 45.7(2)
C12" C11" Cr2 C16" 178.25(18)
C10" C11" Cr2 C17" 134.83(17)
C12" C11" Cr2 C17" -92.58(18)
C10" C11" Cr2 C13" -103.24(17)
C12" C11" Cr2 C13" 29.35(16)
C10" C11" Cr2 C12" -132.6(2)
C10" C11" Cr2 C14" -66.17(16)
C12" C11" Cr2 C14" 66.42(17)
C10" C11" Cr2 C15" -29.77(15)
C12" C11" Cr2 C15" 102.82(18)
C12" C11" Cr2 C10" 132.6(2)
C14" C15" Cr2 C18" 46.4(2)
C10" C15" Cr2 C18" 178.89(19)
C14" C15" Cr2 C16" 135.13(19)
C10" C15" Cr2 C16" -92.40(18)
C14" C15" Cr2 C17" -138.1(2)
C10" C15" Cr2 C17" -5.6(3)
C14" C15" Cr2 C13" -29.26(15)
C10" C15" Cr2 C13" 103.21(17)
C14" C15" Cr2 C12" -65.82(16)
C10" C15" Cr2 C12" 66.66(16)
C10" C15" Cr2 C14" 132.5(2)
C14" C15" Cr2 C11" -102.95(18)
C10" C15" Cr2 C11" 29.52(15)
C14" C15" Cr2 C10" -132.5(2)
C11" C10" Cr2 C18" 128.7(4)
C15" C10" Cr2 C18" -2.5(4)
C4' C10" Cr2 C18" -120.3(4)
C11" C10" Cr2 C16" -141.15(18)
C15" C10" Cr2 C16" 87.69(18)
C4' C10" Cr2 C16" -30.1(2)
C11" C10" Cr2 C17" -51.70(19)
C15" C10" Cr2 C17" 177.14(16)
C4' C10" Cr2 C17" 59.3(3)
C11" C10" Cr2 C13" 65.65(16)
C15" C10" Cr2 C13" -65.51(16)
C4' C10" Cr2 C13" 176.7(2)
C11" C10" Cr2 C12" 29.03(16)
C15" C10" Cr2 C12" -102.13(17)
C4' C10" Cr2 C12" 140.1(2)
C11" C10" Cr2 C14" 102.52(18)
C15" C10" Cr2 C14" -28.64(16)
C4' C10" Cr2 C14" -146.5(2)
C15" C10" Cr2 C11" -131.2(2)
C4' C10" Cr2 C11" 111.0(3)
C11" C10" Cr2 C15" 131.2(2)
C4' C10" Cr2 C15" -117.8(3)
C2 C1 O1 Si1 96.9(3)
C8A C1 O1 Si1 -88.2(3)
C3 C4 O2 C19 93.9(3)
C4A C4 O2 C19 -89.3(3)
C21 C20 O6 Si2 91.0(3)
C27A C20 O6 Si2 -95.0(3)
C22 C23 O7 C38 91.6(3)
C23A C23 O7 C38 -90.5(3)
C1 O1 Si1 C10 -72.8(2)
C1 O1 Si1 C9 46.8(2)
C1 O1 Si1 C11 167.7(2)
C12 C11 Si1 O1 -60.8(2)
C14 C11 Si1 O1 59.5(2)
C13 C11 Si1 O1 179.9(2)
C12 C11 Si1 C10 179.6(2)
C14 C11 Si1 C10 -60.1(2)
C13 C11 Si1 C10 60.3(2)
C12 C11 Si1 C9 59.5(2)
C14 C11 Si1 C9 179.8(2)
C13 C11 Si1 C9 -59.9(2)
C20 O6 Si2 C29 -50.2(2)
C20 O6 Si2 C28 70.8(2)
C20 O6 Si2 C30 -170.08(19)
C31 C30 Si2 O6 -58.7(2)
C33 C30 Si2 O6 61.3(2)
C32 C30 Si2 O6 -177.6(2)
C31 C30 Si2 C29 -178.9(2)
C33 C30 Si2 C29 -58.9(3)
C32 C30 Si2 C29 62.2(3)
C31 C30 Si2 C28 59.4(2)
C33 C30 Si2 C28 179.5(2)
C32 C30 Si2 C28 -59.4(3)
